data_7122920
loop_
_publ_author_name
'Colmont, Marie'
'Lemoine, Kevin'
'Roussel, Pascal'
'Kabbour, Houria'
'Olchowka, Jacob'
'Henry, Natacha'
'Hagemann, Hans'
'Mentr\'e, Olivier'

_publ_section_title
;
 Identification and optical features of the Pb4Ln2O7 series (Ln = La, Gd,
 Sm, Nd), genuine 2D-van der Waals oxides.
;
_journal_name_full 'Chemical Communications'
_journal_paper_doi 10.1039/C8CC07707J
_journal_year 2019
_chemical_formula_moiety 'La2 O7 Pb4'
_chemical_formula_sum 'La2 O7 Pb4'
_chemical_formula_weight 1218.61
_space_group_IT_number 2
_symmetry_cell_setting triclinic
_symmetry_space_group_name_Hall '-P 1'
_symmetry_space_group_name_H-M 'P -1'
_atom_sites_solution_hydrogens difmap
_atom_sites_solution_primary direct
_audit_update_record
;
2018-09-25 deposited with the CCDC.
2019-01-31 downloaded from the CCDC.
;
_cell_angle_alpha 72.574(10)
_cell_angle_beta 84.285(10)
_cell_angle_gamma 61.737(10)
_cell_formula_units_Z 2
_cell_length_a 7.7054(10)
_cell_length_b 7.7262(10)
_cell_length_c 10.1822(10)
_cell_measurement_reflns_used 9593
_cell_measurement_temperature 293(2)
_cell_measurement_theta_max 26.29
_cell_measurement_theta_min 3.01
_cell_volume 508.77(12)
_computing_cell_refinement 'USER DEFINED CELL REFINEMENT'
_computing_data_collection 'USER DEFINED DATA COLLECTION'
_computing_data_reduction 'USER DEFINED DATA REDUCTION'
_computing_molecular_graphics 'CAMERON (Watkin et al., 1996)'
_computing_publication_material 'CRYSTALS (Betteridge et al., 2003)'
_computing_structure_refinement 'CRYSTALS (Betteridge et al., 2003)'
_computing_structure_solution 'SHELXS 86 (Sheldrick, 1986)'
_diffrn_ambient_temperature 293
_diffrn_measured_fraction_theta_full 0.977
_diffrn_measured_fraction_theta_max 0.971
_diffrn_measurement_device Serial
_diffrn_measurement_device_type 'Bruker SMART APEX2 area detector'
_diffrn_measurement_method '\w and \f scans'
_diffrn_radiation_monochromator 'mirror optics'
_diffrn_radiation_type 'Mo K\a'
_diffrn_radiation_wavelength 0.71073
_diffrn_reflns_av_R_equivalents 0.050
_diffrn_reflns_limit_h_max 9
_diffrn_reflns_limit_h_min -9
_diffrn_reflns_limit_k_max 9
_diffrn_reflns_limit_k_min -8
_diffrn_reflns_limit_l_max 12
_diffrn_reflns_limit_l_min 0
_diffrn_reflns_number 2046
_diffrn_reflns_theta_full 25.930
_diffrn_reflns_theta_max 26.459
_diffrn_reflns_theta_min 2.099
_diffrn_standards_number 0
_exptl_absorpt_coefficient_mu 74.151
_exptl_absorpt_correction_T_max 1.0000
_exptl_absorpt_correction_T_min 0.3922
_exptl_absorpt_correction_type multi-scan
_exptl_absorpt_process_details
;
SADABS-2012/1 (Bruker,2012) was used for absorption correction.
wR2(int) was 0.1722 before and 0.0793 after correction.
The Ratio of minimum to maximum transmission is 0.3922.
The \l/2 correction factor is 0.0015.
;
_exptl_crystal_colour colourless
_exptl_crystal_density_diffrn 7.954
_exptl_crystal_density_method 'not measured'
_exptl_crystal_description plate
_exptl_crystal_F_000 996
_exptl_crystal_size_max 0.126
_exptl_crystal_size_mid 0.095
_exptl_crystal_size_min 0.005
_refine_diff_density_max 7.04
_refine_diff_density_min -4.45
_refine_ls_extinction_coef 0.77(19)
_refine_ls_extinction_method 'Larson (1970), Equation 22'
_refine_ls_goodness_of_fit_ref 0.9535
_refine_ls_hydrogen_treatment noref
_refine_ls_matrix_type full
_refine_ls_number_parameters 84
_refine_ls_number_reflns 1707
_refine_ls_number_restraints 0
_refine_ls_R_factor_all 0.0518
_refine_ls_R_factor_gt 0.0465
_refine_ls_shift/su_max 0.0004404
_refine_ls_shift/su_mean 0.0000431
_refine_ls_structure_factor_coef F
_refine_ls_weighting_details
;
 Method, part 1, Chebychev polynomial, (Watkin, 1994, Prince, 1982) 
 [weight] = 1.0/[A~0~*T~0~(x)+A~1~*T~1~(x) ... +A~n-1~]*T~n-1~(x)] 
 where A~i~ are the Chebychev coefficients listed below and x= Fcalc/Fmax 
 Method = Robust Weighting (Prince, 1982) 
 W = [weight] * [1-(deltaF/6*sigmaF)^2^]^2^ 
 A~i~ are: 
 0.517 0.410 0.345 
;
_refine_ls_weighting_scheme calc
_refine_ls_wR_factor_all 0.0437
_refine_ls_wR_factor_gt 0.0405
_refine_ls_wR_factor_ref 0.0401
_reflns_limit_h_max 9
_reflns_limit_h_min -9
_reflns_limit_k_max 9
_reflns_limit_k_min -8
_reflns_limit_l_max 12
_reflns_limit_l_min 0
_reflns_number_gt 1780
_reflns_number_total 2046
_reflns_threshold_expression I>2.0\s(I)
_oxford_diffrn_Wilson_B_factor 0.00
_oxford_diffrn_Wilson_scale 0.00
_oxford_refine_ls_r_factor_ref 0.0454
_oxford_refine_ls_scale 0.04358(13)
_oxford_reflns_number_all 2038
_oxford_reflns_threshold_expression_ref I>0.0\s(I)
_cod_data_source_file c8cc07707j2.cif
_cod_data_source_block 1
_cod_original_sg_symbol_H-M 'P -1 '
_cod_database_code 7122920

loop_
_symmetry_equiv_pos_as_xyz
x,y,z
-x,-y,-z

loop_
_atom_site_label
_atom_site_type_symbol
_atom_site_fract_x
_atom_site_fract_y
_atom_site_fract_z
_atom_site_U_iso_or_equiv
_atom_site_occupancy
_atom_site_adp_type
Pb1 Pb 0.66399(8) 1.05583(9) 0.18652(6) 0.0131 1.0000 Uani
La1 La 0.50161(13) 0.76140(13) 0.46814(9) 0.0104 1.0000 Uani
La2 La 1.00997(13) 0.73875(14) 0.53296(9) 0.0103 1.0000 Uani
O2 O 1.3672(15) 0.5612(15) 0.6119(10) 0.0097(19) 1.0000 Uiso
Pb3 Pb 0.82024(9) 0.90149(8) 0.84377(6) 0.0150 1.0000 Uani
O4 O 0.4665(16) 1.1514(17) 0.7919(11) 0.017(2) 1.0000 Uiso
O5 O 0.8543(16) 1.0439(16) 0.6258(11) 0.015(2) 1.0000 Uiso
O6 O 0.6465(19) 0.7458(19) 0.8096(13) 0.024(3) 1.0000 Uiso
Pb4 Pb 0.85298(9) 0.43214(9) 0.81392(6) 0.0135 1.0000 Uani
O7 O 0.8330(16) 0.5261(17) 0.5886(11) 0.015(2) 1.0000 Uiso
O1 O 0.6845(16) 0.9632(16) 0.4132(11) 0.013(2) 1.0000 Uiso
Pb2 Pb 1.36596(9) 0.44614(9) 0.83582(6) 0.0125 1.0000 Uani
O3 O 1.0477(17) 0.5734(17) 0.7929(12) 0.018(2) 1.0000 Uiso

loop_
_atom_site_aniso_label
_atom_site_aniso_U_11
_atom_site_aniso_U_22
_atom_site_aniso_U_33
_atom_site_aniso_U_23
_atom_site_aniso_U_13
_atom_site_aniso_U_12
Pb1 0.0108(3) 0.0128(3) 0.0170(3) -0.0051(2) 0.0045(2) -0.0066(2)
La1 0.0072(4) 0.0087(4) 0.0167(4) -0.0051(3) 0.0028(3) -0.0044(3)
La2 0.0075(4) 0.0095(4) 0.0159(4) -0.0060(3) 0.0021(3) -0.0044(3)
Pb2 0.0108(3) 0.0126(3) 0.0141(3) -0.0053(2) 0.0005(2) -0.0045(2)
Pb3 0.0149(3) 0.0154(3) 0.0140(3) -0.0056(2) 0.0009(2) -0.0058(3)
Pb4 0.0124(3) 0.0109(3) 0.0168(3) -0.0035(2) 0.0027(2) -0.0058(3)

loop_
_atom_type_symbol
_atom_type_scat_dispersion_real
_atom_type_scat_dispersion_imag
_atom_type_scat_Cromer_Mann_a1
_atom_type_scat_Cromer_Mann_b1
_atom_type_scat_Cromer_Mann_a2
_atom_type_scat_Cromer_Mann_b2
_atom_type_scat_Cromer_Mann_a3
_atom_type_scat_Cromer_Mann_b3
_atom_type_scat_Cromer_Mann_a4
_atom_type_scat_Cromer_Mann_b4
_atom_type_scat_Cromer_Mann_c
_atom_type_scat_source
O 0.0106 0.0060 3.0485 13.2771 2.2868 5.7011 1.5463 0.3239 0.8670 32.9089 0.2508 'International Tables Vol C 4.2.6.8 and 6.1.1.4'
La -0.2871 2.4523 20.5780 2.9482 19.5990 0.2445 11.3727 18.7726 3.2872 133.1240 2.1468 'International Tables Vol C 4.2.6.8 and 6.1.1.4'
Pb -3.3944 10.1111 31.0617 0.6902 13.0637 2.3576 18.4420 8.6180 5.9696 47.2579 13.4118 'International Tables Vol C 4.2.6.8 and 6.1.1.4'

loop_
_geom_angle_atom_site_label_1
_geom_angle_site_symmetry_1
_geom_angle_atom_site_label_2
_geom_angle_atom_site_label_3
_geom_angle_site_symmetry_3
_geom_angle
_geom_angle_publ_flag
O4 2_676 Pb1 O6 2_676 77.0(4) yes
O4 2_676 Pb1 La1 . 44.2(3) yes
O6 2_676 Pb1 La1 . 75.9(3) yes
O4 2_676 Pb1 O1 . 86.1(4) yes
O6 2_676 Pb1 O1 . 89.5(4) yes
La1 . Pb1 O1 . 42.3(3) yes
Pb1 . La1 Pb2 2_766 67.14(2) yes
Pb1 . La1 O2 2_766 97.8(2) yes
Pb2 2_766 La1 O2 2_766 34.6(2) yes
Pb1 . La1 O4 2_676 37.3(2) yes
Pb2 2_766 La1 O4 2_676 34.9(2) yes
O2 2_766 La1 O4 2_676 69.5(3) yes
Pb1 . La1 O5 2_676 93.8(2) yes
Pb2 2_766 La1 O5 2_676 87.8(2) yes
O2 2_766 La1 O5 2_676 101.6(3) yes
O4 2_676 La1 O5 2_676 76.7(4) yes
Pb1 . La1 O1 2_676 97.2(2) yes
Pb2 2_766 La1 O1 2_676 154.2(2) yes
O2 2_766 La1 O1 2_676 164.1(3) yes
O4 2_676 La1 O1 2_676 121.6(4) yes
O5 2_676 La1 O1 2_676 72.4(3) yes
Pb1 . La1 O2 1_455 167.4(2) yes
Pb2 2_766 La1 O2 1_455 102.3(2) yes
O2 2_766 La1 O2 1_455 74.4(4) yes
O4 2_676 La1 O2 1_455 130.3(3) yes
O5 2_676 La1 O2 1_455 78.5(3) yes
Pb1 . La1 O1 . 36.7(2) yes
Pb2 2_766 La1 O1 . 98.2(2) yes
O2 2_766 La1 O1 . 118.8(3) yes
O4 2_676 La1 O1 . 73.6(3) yes
O5 2_676 La1 O1 . 115.3(3) yes
Pb1 . La1 O7 . 96.1(3) yes
Pb2 2_766 La1 O7 . 94.1(3) yes
O2 2_766 La1 O7 . 74.8(3) yes
O4 2_676 La1 O7 . 110.2(4) yes
O5 2_676 La1 O7 . 169.8(4) yes
O1 2_676 La1 O2 1_455 89.9(3) yes
O1 2_676 La1 O1 . 76.7(4) yes
O2 1_455 La1 O1 . 155.8(3) yes
O1 2_676 La1 O7 . 108.4(3) yes
O2 1_455 La1 O7 . 91.3(4) yes
O1 . La1 O7 . 74.4(4) yes
Pb1 . O1 La1 2_676 117.8(4) yes
Pb1 . O1 La1 . 100.9(4) yes
La1 2_676 O1 La1 . 103.3(4) yes
Pb1 . O1 La2 . 118.9(5) yes
La1 2_676 O1 La2 . 107.2(4) yes
La1 . O1 La2 . 106.6(4) yes
O5 2_776 La2 O7 2_766 91.7(4) yes
O5 2_776 La2 O1 . 90.5(3) yes
O7 2_766 La2 O1 . 103.2(4) yes
O5 2_776 La2 Pb2 . 104.5(2) yes
O7 2_766 La2 Pb2 . 95.3(3) yes
O1 . La2 Pb2 . 155.8(3) yes
O5 2_776 La2 O2 . 76.2(3) yes
O7 2_766 La2 O2 . 76.3(3) yes
O1 . La2 O2 . 166.6(3) yes
Pb2 . La2 O2 . 34.8(2) yes
O5 2_776 La2 O3 . 133.1(3) yes
O7 2_766 La2 O3 . 110.4(4) yes
O1 . La2 O3 . 121.6(4) yes
Pb2 . La2 O3 . 35.4(3) yes
O2 . La2 O3 . 70.1(3) yes
O5 2_776 La2 O5 . 80.7(4) yes
O7 2_766 La2 O5 . 171.8(4) yes
O1 . La2 O5 . 74.0(3) yes
Pb2 . La2 O5 . 89.6(2) yes
O2 . La2 O5 . 104.5(3) yes
O5 2_776 La2 Pb4 . 169.5(2) yes
O7 2_766 La2 Pb4 . 94.6(3) yes
O1 . La2 Pb4 . 96.2(2) yes
Pb2 . La2 Pb4 . 66.59(2) yes
O2 . La2 Pb4 . 97.2(2) yes
O5 2_776 La2 O7 . 154.3(3) yes
O7 2_766 La2 O7 . 72.2(4) yes
O1 . La2 O7 . 74.6(4) yes
Pb2 . La2 O7 . 96.9(2) yes
O2 . La2 O7 . 117.2(3) yes
O3 . La2 O5 . 77.3(4) yes
O3 . La2 Pb4 . 36.6(2) yes
O5 . La2 Pb4 . 93.4(2) yes
O3 . La2 O7 . 72.3(3) yes
O5 . La2 O7 . 113.9(3) yes
Pb4 . La2 O7 . 36.1(2) yes
La2 . Pb2 La1 2_766 63.42(2) yes
La2 . Pb2 O4 1_645 93.0(3) yes
La1 2_766 Pb2 O4 1_645 41.4(3) yes
La2 . Pb2 O2 . 41.0(3) yes
La1 2_766 Pb2 O2 . 41.7(3) yes
O4 1_645 Pb2 O2 . 83.1(4) yes
La2 . Pb2 O3 . 42.1(3) yes
La1 2_766 Pb2 O3 . 92.6(3) yes
O4 1_645 Pb2 O3 . 98.2(4) yes
O2 . Pb2 O3 . 83.0(4) yes
La1 2_766 O2 Pb2 . 103.6(4) yes
La1 2_766 O2 La2 . 101.1(3) yes
Pb2 . O2 La2 . 104.2(4) yes
La1 2_766 O2 La1 1_655 105.6(4) yes
Pb2 . O2 La1 1_655 133.0(4) yes
La2 . O2 La1 1_655 105.3(4) yes
La2 . O3 Pb2 . 102.6(4) yes
La2 . O3 Pb3 . 93.6(4) yes
Pb2 . O3 Pb3 . 118.1(4) yes
La2 . O3 Pb4 . 99.7(4) yes
Pb2 . O3 Pb4 . 133.0(5) yes
Pb3 . O3 Pb4 . 101.0(4) yes
O3 . Pb3 O4 . 135.4(4) yes
O3 . Pb3 O5 . 84.4(4) yes
O4 . Pb3 O5 . 84.4(4) yes
O3 . Pb3 O6 . 69.9(4) yes
O4 . Pb3 O6 . 69.4(4) yes
O5 . Pb3 O6 . 98.8(4) yes
Pb3 . O4 La1 2_676 94.1(4) yes
Pb3 . O4 Pb1 2_676 101.1(4) yes
La1 2_676 O4 Pb1 2_676 98.5(4) yes
Pb3 . O4 Pb2 1_465 116.6(4) yes
La1 2_676 O4 Pb2 1_465 103.6(4) yes
Pb1 2_676 O4 Pb2 1_465 134.1(5) yes
Pb3 . O5 La1 2_676 101.1(4) yes
Pb3 . O5 La2 . 101.6(4) yes
La1 2_676 O5 La2 . 104.7(4) yes
Pb3 . O5 La2 2_776 145.3(5) yes
La1 2_676 O5 La2 2_776 100.0(4) yes
La2 . O5 La2 2_776 99.3(4) yes
Pb3 . O6 Pb1 2_676 109.5(5) yes
Pb3 . O6 Pb4 . 108.5(5) yes
Pb1 2_676 O6 Pb4 . 141.2(6) yes
La2 . Pb4 O3 . 43.7(3) yes
La2 . Pb4 O6 . 76.2(3) yes
O3 . Pb4 O6 . 77.6(4) yes
La2 . Pb4 O7 . 42.5(3) yes
O3 . Pb4 O7 . 85.8(4) yes
O6 . Pb4 O7 . 89.1(4) yes
Pb4 . O7 La2 . 101.3(4) yes
Pb4 . O7 La1 . 118.5(5) yes
La2 . O7 La1 . 104.3(4) yes
Pb4 . O7 La2 2_766 119.0(5) yes
La2 . O7 La2 2_766 107.8(4) yes
La1 . O7 La2 2_766 104.4(4) yes

loop_
_geom_bond_atom_site_label_1
_geom_bond_atom_site_label_2
_geom_bond_site_symmetry_2
_geom_bond_distance
_geom_bond_publ_flag
Pb1 O4 2_676 2.212(10) yes
Pb1 O6 2_676 2.149(13) yes
Pb1 La1 . 3.6107(10) yes
Pb1 O1 . 2.200(10) yes
La1 Pb2 2_766 3.7397(11) yes
La1 O2 2_766 2.562(10) yes
La1 O4 2_676 2.546(11) yes
La1 O5 2_676 2.540(11) yes
La1 O1 2_676 2.520(11) yes
La1 O2 1_455 2.338(10) yes
La1 O1 . 2.476(10) yes
La1 O7 . 2.494(11) yes
O1 La2 . 2.451(10) yes
La2 O5 2_776 2.495(11) yes
La2 O7 2_766 2.462(11) yes
La2 Pb2 . 3.7123(12) yes
La2 O2 . 2.512(10) yes
La2 O3 . 2.549(11) yes
La2 O5 . 2.514(11) yes
La2 Pb4 . 3.6366(10) yes
La2 O7 . 2.508(11) yes
Pb2 O4 1_645 2.203(11) yes
Pb2 O2 . 2.186(10) yes
Pb2 O3 . 2.201(11) yes
O3 Pb3 . 2.483(11) yes
O3 Pb4 . 2.198(11) yes
Pb3 O4 . 2.476(11) yes
Pb3 O5 . 2.214(11) yes
Pb3 O6 . 2.287(12) yes
O6 Pb4 . 2.169(13) yes
Pb4 O7 . 2.186(11) yes
